data_2105837
loop_
_publ_author_name
'Madsen, Solveig R\/ogild'
'Lock, Nina'
'Overgaard, Jacob'
'Iversen, Bo Brummerstedt'

_publ_section_title
;
 Anisotropic thermal expansion in a metal--organic framework
;
_journal_coeditor_code GW5029
_journal_issue 3
_journal_name_full 'Acta Crystallographica Section B'
_journal_page_first 595
_journal_page_last 601
_journal_paper_doi 10.1107/S2052520614003497
_journal_volume 70
_journal_year 2014
_chemical_formula_moiety 'C9 H3 Mn O6, C6 H11 N2'
_chemical_formula_sum 'C15 H14 Mn N2 O6'
_chemical_formula_weight 373.22
_chemical_name_systematic
;
 ?
;
_space_group_crystal_system orthorhombic
_space_group_IT_number 61
_space_group_name_Hall '-P 2ac 2ab'
_space_group_name_H-M_alt 'P b c a'
_symmetry_space_group_name_Hall '-P 2ac 2ab'
_symmetry_space_group_name_H-M 'P b c a'
_atom_sites_solution_hydrogens geom
_atom_sites_solution_primary direct
_atom_sites_solution_secondary difmap
_audit_creation_method
;
  Olex2 1.2
  (compiled Apr 23 2013 17:59:47, GUI svn.r4466)
;
_cell_angle_alpha 90
_cell_angle_beta 90
_cell_angle_gamma 90
_cell_formula_units_Z 8
_cell_length_a 14.7960(5)
_cell_length_b 12.4275(4)
_cell_length_c 16.6266(5)
_cell_measurement_reflns_used 1967
_cell_measurement_temperature 220(2)
_cell_measurement_theta_max 29.3829
_cell_measurement_theta_min 2.4450
_cell_volume 3057.25(17)
_computing_cell_refinement
;
CrysAlisPro, Agilent Technologies,
Version 1.171.35.8 (release 07-03-2011 CrysAlis171 .NET)
(compiled Mar  7 2011,18:06:32)
;
_computing_data_collection
;
CrysAlisPro, Agilent Technologies,
Version 1.171.35.8 (release 07-03-2011 CrysAlis171 .NET)
(compiled Mar  7 2011,18:06:32)
;
_computing_data_reduction
;
CrysAlisPro, Agilent Technologies,
Version 1.171.35.8 (release 07-03-2011 CrysAlis171 .NET)
(compiled Mar  7 2011,18:06:32)
;
_computing_molecular_graphics
;
O. V. Dolomanov, L. J. Bourhis, R. J. Gildea, J. A. K. Howard and H. Puschmann,
OLEX2: a complete structure solution, refinement and analysis program.
J. Appl. Cryst. (2009). 42, 339-341.
;
_computing_publication_material
;
O. V. Dolomanov, L. J. Bourhis, R. J. Gildea, J. A. K. Howard and H. Puschmann,
OLEX2: a complete structure solution, refinement and analysis program.
J. Appl. Cryst. (2009). 42, 339-341.
;
_computing_structure_refinement
;
SHELXL, G.M. Sheldrick, Acta Cryst.
(2008). A64, 112-122
;
_diffrn_ambient_temperature 220.15
_diffrn_detector_area_resol_mean 10.3590
_diffrn_measured_fraction_theta_full 1.000
_diffrn_measured_fraction_theta_max 0.867
_diffrn_measurement_device_type 'SuperNova, Single source at offset), Atlas'
_diffrn_measurement_method '\w scans'
_diffrn_radiation_source 'SuperNova (Mo) X-ray Source'
_diffrn_radiation_type MoK\a
_diffrn_radiation_wavelength 0.71073
_diffrn_reflns_av_R_equivalents 0.0658
_diffrn_reflns_limit_h_max 15
_diffrn_reflns_limit_h_min -18
_diffrn_reflns_limit_k_max 12
_diffrn_reflns_limit_k_min -16
_diffrn_reflns_limit_l_max 19
_diffrn_reflns_limit_l_min -22
_diffrn_reflns_number 10927
_diffrn_reflns_theta_full 25.242
_diffrn_reflns_theta_max 29.448
_diffrn_reflns_theta_min 2.450
_exptl_absorpt_coefficient_mu 0.899
_exptl_absorpt_correction_T_max 1.00000
_exptl_absorpt_correction_T_min 0.98461
_exptl_absorpt_correction_type multi-scan
_exptl_absorpt_process_details
;
CrysAlisPro, Agilent Technologies,
Version 1.171.35.8 (release 07-03-2011 CrysAlis171 .NET)
(compiled Mar  7 2011,18:06:32)
Empirical absorption correction using spherical harmonics,
 implemented in SCALE3 ABSPACK scaling algorithm.
;
_exptl_crystal_colour colorless
_exptl_crystal_density_diffrn 1.622
_exptl_crystal_density_method 'not measured'
_exptl_crystal_description prism
_exptl_crystal_F_000 1528
_exptl_crystal_size_max 0.15
_exptl_crystal_size_mid 0.11
_exptl_crystal_size_min 0.07
_refine_diff_density_max 0.912
_refine_diff_density_min -0.632
_refine_ls_extinction_method none
_refine_ls_goodness_of_fit_ref 1.046
_refine_ls_hydrogen_treatment constr
_refine_ls_matrix_type full
_refine_ls_number_parameters 212
_refine_ls_number_reflns 3673
_refine_ls_number_restraints 275
_refine_ls_restrained_S_all 1.033
_refine_ls_R_factor_all 0.1255
_refine_ls_R_factor_gt 0.0656
_refine_ls_shift/su_max 0.001
_refine_ls_shift/su_mean 0.000
_refine_ls_structure_factor_coef Fsqd
_refine_ls_weighting_details 'w=1/[\s^2^(Fo^2^)+(0.0379P)^2^+6.1843P] where P=(Fo^2^+2Fc^2^)/3'
_refine_ls_weighting_scheme calc
_refine_ls_wR_factor_gt 0.1206
_refine_ls_wR_factor_ref 0.1518
_reflns_number_gt 2208
_reflns_number_total 3673
_reflns_threshold_expression 'I > 2\s(I)'
_cod_data_source_file gw5029sup1.cif
_cod_data_source_block c220k
_cod_original_cell_volume 3057.26(18)
_cod_database_code 2105837
_cod_database_fobs_code 2105837
_shelx_space_group_comment
;
The symmetry employed for this shelxl refinement is uniquely defined
by the following loop, which should always be used as a source of
symmetry information in preference to the above space-group names.
They are only intended as comments.
;
_shelxl_version_number .2013

loop_
_space_group_symop_operation_xyz
'x, y, z'
'-x+1/2, -y, z+1/2'
'x+1/2, -y+1/2, -z'
'-x, y+1/2, -z+1/2'
'-x, -y, -z'
'x-1/2, y, -z-1/2'
'-x-1/2, y-1/2, z'
'x, -y-1/2, z-1/2'

loop_
_atom_site_type_symbol
_atom_site_label
_atom_site_fract_x
_atom_site_fract_y
_atom_site_fract_z
_atom_site_U_iso_or_equiv
_atom_site_adp_type
_atom_site_calc_flag
_atom_site_occupancy
_atom_site_disorder_assembly
_atom_site_disorder_group
O O1 0.52558(19) 0.3802(2) 0.50406(16) 0.0268(7) Uani d 1 . .
O O2 0.49860(19) 0.5825(2) 0.62518(17) 0.0279(7) Uani d 1 . .
C C9 0.7309(3) 0.5764(4) 0.4967(2) 0.0266(9) Uani d 1 . .
O O3 0.5945(2) 0.3492(2) 0.66820(17) 0.0356(8) Uani d 1 . .
C C1 0.4036(3) 0.7302(3) 0.5945(2) 0.0224(9) Uani d 1 . .
C C2 0.5933(3) 0.2693(3) 0.8270(2) 0.0231(9) Uani d 1 . .
H H2 0.5572 0.2331 0.7882 0.028 Uiso calc 1 . .
C C8 0.6369(3) 0.4005(3) 0.7191(2) 0.0233(9) Uani d 1 . .
C C10 0.3934(8) 0.2204(10) 0.6360(7) 0.080(3) Uiso d 0.779(8) A 1
H H10A 0.4410 0.1673 0.6459 0.120 Uiso calc 0.779(8) A 1
H H10B 0.4120 0.2685 0.5923 0.120 Uiso calc 0.779(8) A 1
H H10C 0.3375 0.1833 0.6207 0.120 Uiso calc 0.779(8) A 1
C C11A 0.3463(16) 0.2276(16) 0.7534(12) 0.032(5) Uiso d 0.221(8) A -2
H H11A 0.3238 0.1582 0.7665 0.038 Uiso calc 0.221(8) A -2
C C12A 0.3989(13) 0.3680(13) 0.6860(12) 0.022(4) Uiso d 0.221(8) A -2
H H12A 0.4223 0.4093 0.6427 0.026 Uiso calc 0.221(8) A -2
C C13A 0.3829(16) 0.4063(15) 0.7605(14) 0.030(4) Uiso d 0.221(8) A -2
H H13A 0.3892 0.4779 0.7797 0.035 Uiso calc 0.221(8) A -2
C C14 0.3871(6) 0.5180(7) 0.8286(5) 0.069(3) Uiso d 0.779(8) A 1
H H14A 0.3271 0.5509 0.8381 0.083 Uiso calc 0.779(8) A 1
H H14B 0.4206 0.5638 0.7900 0.083 Uiso calc 0.779(8) A 1
C C15 0.4376(7) 0.5101(9) 0.9051(6) 0.102(4) Uiso d 0.779(8) A 1
H H15A 0.4465 0.5823 0.9275 0.153 Uiso calc 0.779(8) A 1
H H15B 0.4965 0.4766 0.8952 0.153 Uiso calc 0.779(8) A 1
H H15C 0.4033 0.4662 0.9433 0.153 Uiso calc 0.779(8) A 1
O O4 0.6725(2) 0.4899(2) 0.70368(18) 0.0352(8) Uani d 1 . .
C C5 0.7035(3) 0.3706(3) 0.9388(2) 0.0229(9) Uani d 1 . .
C C6 0.3474(3) 0.7807(3) 0.5390(3) 0.0249(9) Uani d 1 . .
H H6 0.3436 0.7538 0.4856 0.030 Uiso calc 1 . .
C C3 0.6418(3) 0.3601(3) 0.8042(2) 0.0232(9) Uani d 1 . .
C C4 0.6951(3) 0.4115(3) 0.8611(2) 0.0248(9) Uani d 1 . .
H H4 0.7262 0.4756 0.8469 0.030 Uiso calc 1 . .
C C7 0.4620(3) 0.6375(3) 0.5702(2) 0.0216(9) Uani d 1 . .
N N1 0.3777(4) 0.2832(5) 0.7090(4) 0.0434(16) Uiso d 0.779(8) A 1
C C12 0.3443(5) 0.2462(7) 0.7817(5) 0.0455(18) Uiso d 0.779(8) A 1
H H12 0.3254 0.1745 0.7920 0.055 Uiso calc 0.779(8) A 1
C C13 0.3426(7) 0.3232(7) 0.8329(6) 0.059(2) Uiso d 0.779(8) A 1
H H13 0.3213 0.3193 0.8867 0.071 Uiso calc 0.779(8) A 1
C C14A 0.347(3) 0.369(4) 0.8828(19) 0.132(16) Uiso d 0.221(8) A -2
H H14C 0.3121 0.3182 0.9168 0.159 Uiso calc 0.221(8) A -2
H H14D 0.3059 0.4303 0.8727 0.159 Uiso calc 0.221(8) A -2
C C15A 0.418(3) 0.414(5) 0.938(3) 0.19(3) Uiso d 0.221(8) A -2
H H15D 0.4333 0.4872 0.9222 0.292 Uiso calc 0.221(8) A -2
H H15E 0.4727 0.3686 0.9353 0.292 Uiso calc 0.221(8) A -2
H H15F 0.3955 0.4137 0.9937 0.292 Uiso calc 0.221(8) A -2
C C10A 0.382(3) 0.199(3) 0.6100(18) 0.068(11) Uiso d 0.221(8) A -2
H H10D 0.4240 0.1388 0.6182 0.102 Uiso calc 0.221(8) A -2
H H10E 0.4045 0.2445 0.5661 0.102 Uiso calc 0.221(8) A -2
H H10F 0.3223 0.1712 0.5962 0.102 Uiso calc 0.221(8) A -2
C C11 0.3962(5) 0.3878(6) 0.7220(6) 0.0480(18) Uiso d 0.779(8) A 1
H H11 0.4197 0.4368 0.6835 0.058 Uiso calc 0.779(8) A 1
N N1A 0.3766(14) 0.2609(14) 0.6817(12) 0.034(4) Uiso d 0.221(8) A -2
N N2 0.3765(4) 0.4103(5) 0.7960(4) 0.0507(17) Uiso d 0.779(8) A 1
O O5 0.7089(2) 0.4828(3) 0.4860(2) 0.0442(9) Uani d 1 . .
O O6 0.6984(2) 0.6326(3) 0.55218(19) 0.0415(8) Uani d 1 . .
N N2A 0.354(2) 0.3134(18) 0.8033(13) 0.064(6) Uiso d 0.221(8) A -2
Mn Mn1 0.60452(4) 0.48381(5) 0.57981(4) 0.02102(19) Uani d 1 . .

loop_
_atom_site_aniso_label
_atom_site_aniso_U_11
_atom_site_aniso_U_22
_atom_site_aniso_U_33
_atom_site_aniso_U_12
_atom_site_aniso_U_13
_atom_site_aniso_U_23
O1 0.0329(17) 0.0274(16) 0.0202(14) -0.0002(12) 0.0008(13) -0.0074(12)
O2 0.0337(16) 0.0266(16) 0.0232(14) 0.0095(13) -0.0030(13) -0.0003(12)
C9 0.027(2) 0.032(2) 0.0206(19) 0.0001(17) -0.0005(18) 0.0025(17)
O3 0.054(2) 0.0314(17) 0.0212(15) -0.0088(15) -0.0055(15) 0.0061(13)
C1 0.024(2) 0.019(2) 0.023(2) -0.0002(16) -0.0017(18) -0.0005(16)
C2 0.027(2) 0.024(2) 0.0189(19) -0.0015(16) -0.0065(18) -0.0005(16)
C8 0.018(2) 0.027(2) 0.0250(18) 0.0007(16) -0.0007(16) 0.0090(16)
O4 0.0404(18) 0.0340(18) 0.0312(16) -0.0093(14) -0.0063(15) 0.0116(14)
C5 0.024(2) 0.024(2) 0.0207(19) -0.0026(17) -0.0023(17) -0.0020(16)
C6 0.030(2) 0.023(2) 0.022(2) 0.0031(17) -0.0014(19) -0.0044(17)
C3 0.025(2) 0.023(2) 0.0209(18) -0.0018(16) -0.0018(16) 0.0029(16)
C4 0.024(2) 0.022(2) 0.028(2) -0.0033(17) -0.0011(18) 0.0029(17)
C7 0.020(2) 0.021(2) 0.024(2) -0.0021(15) -0.0027(17) -0.0032(16)
O5 0.056(2) 0.0364(18) 0.0406(19) -0.0176(16) 0.0244(17) -0.0046(15)
O6 0.055(2) 0.0353(18) 0.0344(17) -0.0084(16) 0.0218(17) -0.0027(14)
Mn1 0.0262(4) 0.0198(3) 0.0171(3) 0.0005(3) 0.0017(3) 0.0007(3)

loop_
_atom_type_symbol
_atom_type_description
_atom_type_scat_dispersion_real
_atom_type_scat_dispersion_imag
_atom_type_scat_source
C C 0.0033 0.0016 'Int Tables Vol C Tables 4.2.6.8 and 6.1.1.4'
H H 0.0000 0.0000 'Int Tables Vol C Tables 4.2.6.8 and 6.1.1.4'
N N 0.0061 0.0033 'Int Tables Vol C Tables 4.2.6.8 and 6.1.1.4'
O O 0.0106 0.0060 'Int Tables Vol C Tables 4.2.6.8 and 6.1.1.4'
Mn Mn 0.3368 0.7283 'Int Tables Vol C Tables 4.2.6.8 and 6.1.1.4'

loop_
_geom_angle_atom_site_label_1
_geom_angle_atom_site_label_2
_geom_angle_atom_site_label_3
_geom_angle_site_symmetry_1
_geom_angle_site_symmetry_3
_geom_angle
C7 O1 Mn1 5_666 . 126.7(3)
C7 O2 Mn1 . . 111.8(2)
C5 C9 Mn1 2_664 . 172.6(3)
O5 C9 C5 . 2_664 119.5(4)
O5 C9 O6 . . 122.4(4)
O5 C9 Mn1 . . 57.5(2)
O6 C9 C5 . 2_664 118.0(4)
O6 C9 Mn1 . . 65.1(2)
C8 O3 Mn1 . . 91.8(2)
C2 C1 C7 4_656 . 120.1(4)
C6 C1 C2 . 4_656 118.9(4)
C6 C1 C7 . . 121.0(4)
C1 C2 H2 4_646 . 119.3
C3 C2 C1 . 4_646 121.4(4)
C3 C2 H2 . . 119.3
O3 C8 O4 . . 122.1(4)
O3 C8 C3 . . 119.9(4)
O3 C8 Mn1 . . 59.8(2)
O4 C8 C3 . . 117.9(4)
O4 C8 Mn1 . . 62.6(2)
C3 C8 Mn1 . . 170.9(3)
H10A C10 H10B . . 109.5
H10A C10 H10C . . 109.5
H10B C10 H10C . . 109.5
N1 C10 H10A . . 109.5
N1 C10 H10B . . 109.5
N1 C10 H10C . . 109.5
C12A C11A H11A . . 162.8
N1A C11A H11A . . 127.1
N1A C11A C12A . . 35.8(9)
N1A C11A N2A . . 105.8(17)
N2A C11A H11A . . 127.1
N2A C11A C12A . . 70.1(12)
C11A C12A H12A . . 159.6
C13A C12A C11A . . 75.6(10)
C13A C12A H12A . . 124.8
C13A C12A N1A . . 110.4(15)
N1A C12A C11A . . 34.8(9)
N1A C12A H12A . . 124.8
C12A C13A H13A . . 128.5
C12A C13A N2A . . 103.1(14)
N2A C13A H13A . . 128.5
H14A C14 H14B . . 108.4
C15 C14 H14A . . 110.0
C15 C14 H14B . . 110.0
N2 C14 H14A . . 110.0
N2 C14 H14B . . 110.0
N2 C14 C15 . . 108.3(8)
C14 C15 H15A . . 109.5
C14 C15 H15B . . 109.5
C14 C15 H15C . . 109.5
H15A C15 H15B . . 109.5
H15A C15 H15C . . 109.5
H15B C15 H15C . . 109.5
C8 O4 Mn1 . . 88.3(2)
C6 C5 C9 4_646 2_665 121.7(4)
C4 C5 C9 . 2_665 119.1(4)
C4 C5 C6 . 4_646 119.2(4)
C1 C6 C5 . 4_656 120.5(4)
C1 C6 H6 . . 119.7
C5 C6 H6 4_656 . 119.7
C2 C3 C8 . . 120.2(4)
C4 C3 C2 . . 118.8(4)
C4 C3 C8 . . 121.0(4)
C5 C4 H4 . . 119.5
C3 C4 C5 . . 121.0(4)
C3 C4 H4 . . 119.5
O1 C7 C1 5_666 . 118.7(4)
O2 C7 O1 . 5_666 123.3(4)
O2 C7 C1 . . 118.0(3)
C12 N1 C10 . . 127.2(7)
C11 N1 C10 . . 128.1(8)
C11 N1 C12 . . 104.7(7)
N1 C12 H12 . . 125.1
C13 C12 N1 . . 109.8(8)
C13 C12 H12 . . 125.1
C12 C13 H13 . . 126.5
C12 C13 N2 . . 106.9(8)
N2 C13 H13 . . 126.5
H14C C14A H14D . . 105.6
C15A C14A H14C . . 104.4
C15A C14A H14D . . 104.4
N2A C14A H14C . . 104.4
N2A C14A H14D . . 104.4
N2A C14A C15A . . 131(4)
C14A C15A H15D . . 109.5
C14A C15A H15E . . 109.5
C14A C15A H15F . . 109.5
H15D C15A H15E . . 109.5
H15D C15A H15F . . 109.5
H15E C15A H15F . . 109.5
H10D C10A H10E . . 109.5
H10D C10A H10F . . 109.5
H10E C10A H10F . . 109.5
N1A C10A H10D . . 109.5
N1A C10A H10E . . 109.5
N1A C10A H10F . . 109.5
N1 C11 H11 . . 125.8
N2 C11 N1 . . 108.4(7)
N2 C11 H11 . . 125.8
C11A N1A C12A . . 109.4(16)
C11A N1A C10A . . 126.8(19)
C12A N1A C10A . . 123.7(19)
C13 N2 C14 . . 127.9(7)
C11 N2 C14 . . 121.9(7)
C11 N2 C13 . . 110.1(7)
C9 O5 Mn1 . . 94.5(3)
C9 O6 Mn1 . . 86.1(3)
C11A N2A C13A . . 111.0(17)
C11A N2A C14A . . 154(2)
C13A N2A C14A . . 95(2)
O1 Mn1 C9 . . 110.20(12)
O1 Mn1 O3 . . 84.29(11)
O1 Mn1 C8 . . 112.75(12)
O1 Mn1 O4 . . 141.76(11)
O1 Mn1 O5 . . 87.85(12)
O1 Mn1 O6 . . 132.57(11)
O2 Mn1 O1 . . 98.81(11)
O2 Mn1 C9 . . 117.63(13)
O2 Mn1 O3 . . 98.62(12)
O2 Mn1 C8 . . 92.86(12)
O2 Mn1 O4 . . 89.19(11)
O2 Mn1 O5 . . 140.63(12)
O2 Mn1 O6 . . 92.91(12)
O3 Mn1 C9 . . 137.00(13)
O3 Mn1 C8 . . 28.47(12)
O3 Mn1 O4 . . 57.49(11)
O3 Mn1 O6 . . 139.06(12)
C8 Mn1 C9 . . 121.49(13)
O4 Mn1 C9 . . 98.50(12)
O4 Mn1 C8 . . 29.11(11)
O4 Mn1 O6 . . 83.72(11)
O5 Mn1 C9 . . 27.97(12)
O5 Mn1 O3 . . 120.70(13)
O5 Mn1 C8 . . 120.31(13)
O5 Mn1 O4 . . 109.24(13)
O5 Mn1 O6 . . 56.73(11)
O6 Mn1 C9 . . 28.82(12)
O6 Mn1 C8 . . 112.34(13)

loop_
_geom_bond_atom_site_label_1
_geom_bond_atom_site_label_2
_geom_bond_site_symmetry_2
_geom_bond_distance
O1 C7 5_666 1.267(5)
O1 Mn1 . 2.147(3)
O2 C7 . 1.263(5)
O2 Mn1 . 2.129(3)
C9 C5 2_664 1.518(6)
C9 O5 . 1.220(5)
C9 O6 . 1.253(5)
C9 Mn1 . 2.594(4)
O3 C8 . 1.231(5)
O3 Mn1 . 2.232(3)
C1 C2 4_656 1.395(5)
C1 C6 . 1.391(6)
C1 C7 . 1.495(5)
C2 C1 4_646 1.395(5)
C2 H2 . 0.9500
C2 C3 . 1.390(5)
C8 O4 . 1.257(5)
C8 C3 . 1.503(6)
C8 Mn1 . 2.582(4)
C10 H10A . 0.9800
C10 H10B . 0.9800
C10 H10C . 0.9800
C10 N1 . 1.463(12)
C11A H11A . 0.9500
C11A C12A . 2.21(3)
C11A N1A . 1.339(17)
C11A N2A . 1.357(18)
C12A H12A . 0.9500
C12A C13A . 1.347(17)
C12A N1A . 1.374(16)
C13A H13A . 0.9500
C13A N2A . 1.420(17)
C14 H14A . 0.9900
C14 H14B . 0.9900
C14 C15 . 1.479(12)
C14 N2 . 1.453(10)
C15 H15A . 0.9800
C15 H15B . 0.9800
C15 H15C . 0.9800
O4 Mn1 . 2.293(3)
C5 C9 2_665 1.518(6)
C5 C6 4_646 1.397(5)
C5 C4 . 1.393(6)
C6 C5 4_656 1.397(5)
C6 H6 . 0.9500
C3 C4 . 1.387(6)
C4 H4 . 0.9500
C7 O1 5_666 1.267(5)
N1 C12 . 1.384(9)
N1 C11 . 1.345(9)
C12 H12 . 0.9500
C12 C13 . 1.281(11)
C13 H13 . 0.9500
C13 N2 . 1.342(10)
C14A H14C . 0.9900
C14A H14D . 0.9900
C14A C15A . 1.51(2)
C14A N2A . 1.495(18)
C15A H15D . 0.9800
C15A H15E . 0.9800
C15A H15F . 0.9800
C10A H10D . 0.9800
C10A H10E . 0.9800
C10A H10F . 0.9800
C10A N1A . 1.42(3)
C11 H11 . 0.9500
C11 N2 . 1.295(10)
O5 Mn1 . 2.195(3)
O6 Mn1 . 2.358(3)

loop_
_geom_torsion_atom_site_label_1
_geom_torsion_atom_site_label_2
_geom_torsion_atom_site_label_3
_geom_torsion_atom_site_label_4
_geom_torsion_site_symmetry_1
_geom_torsion_site_symmetry_4
_geom_torsion
C9 C5 C4 C3 2_665 . 174.4(4)
O3 C8 O4 Mn1 . . 6.1(4)
O3 C8 C3 C2 . . -4.7(6)
O3 C8 C3 C4 . . 174.7(4)
C1 C2 C3 C8 4_646 . -179.9(4)
C1 C2 C3 C4 4_646 . 0.7(6)
C2 C1 C6 C5 4_656 4_656 1.4(6)
C2 C1 C7 O1 4_656 5_666 -163.4(4)
C2 C1 C7 O2 4_656 . 14.7(6)
C2 C3 C4 C5 . . 3.0(6)
C8 C3 C4 C5 . . -176.4(4)
C10 N1 C12 C13 . . 177.8(9)
C10 N1 C11 N2 . . -176.6(8)
C11A C12A C13A N2A . . 3.2(17)
C11A C12A N1A C10A . . 178(4)
C12A C11A N1A C10A . . -178(4)
C12A C11A N2A C13A . . 3.5(18)
C12A C11A N2A C14A . . 180(7)
C12A C13A N2A C11A . . -5(3)
C12A C13A N2A C14A . . 176(2)
C13A C12A N1A C11A . . 0(3)
C13A C12A N1A C10A . . 177(3)
C15 C14 N2 C13 . . 53.0(12)
C15 C14 N2 C11 . . -130.5(8)
O4 C8 C3 C2 . . 171.3(4)
O4 C8 C3 C4 . . -9.3(6)
C5 C9 O5 Mn1 2_664 . -172.1(3)
C5 C9 O6 Mn1 2_664 . 172.5(3)
C6 C1 C7 O1 . 5_666 14.7(6)
C6 C1 C7 O2 . . -167.2(4)
C6 C5 C4 C3 4_646 . -4.4(6)
C3 C8 O4 Mn1 . . -169.7(3)
C7 C1 C6 C5 . 4_656 -176.7(4)
N1 C12 C13 N2 . . -1.5(10)
N1 C11 N2 C14 . . -178.7(7)
N1 C11 N2 C13 . . -1.7(9)
C12 N1 C11 N2 . . 0.7(8)
C12 C13 N2 C14 . . 178.8(8)
C12 C13 N2 C11 . . 2.0(10)
C15A C14A N2A C11A . . 114(7)
C15A C14A N2A C13A . . -70(6)
C11 N1 C12 C13 . . 0.5(9)
N1A C11A N2A C13A . . 5(3)
N1A C11A N2A C14A . . -178(6)
N1A C12A C13A N2A . . 3(3)
O5 C9 O6 Mn1 . . -4.6(4)
O6 C9 O5 Mn1 . . 5.0(5)
N2A C11A N1A C12A . . -3(3)
N2A C11A N1A C10A . . 179(3)
Mn1 O2 C7 O1 . 5_666 13.3(5)
Mn1 O2 C7 C1 . . -164.7(3)
Mn1 O3 C8 O4 . . -6.3(4)
Mn1 O3 C8 C3 . . 169.5(3)
